data_1505333
loop_
_publ_author_name
'Wu, Jia-Sheng'
'Hwang, In-Chul'
'Kim, Kwang S.'
'Kim, Jong Seung'

_publ_section_title
;
 Rhodamine-based Hg2+-selective chemodosimeter in aqueous solution:
 fluorescent OFF-ON.
;
_journal_issue 5
_journal_name_full 'Organic letters'
_journal_page_first 907
_journal_page_last 910
_journal_paper_doi 10.1021/ol070109c
_journal_volume 9
_journal_year 2007
_chemical_formula_moiety 'C37 H40 N6 O2 S'
_chemical_formula_sum 'C37 H40 N6 O2 S'
_chemical_formula_weight 632.81
_chemical_name_systematic
; 
 N-(rhodamine-6G)lactam-N-phenylthiourea-ethylenediamine 
;
_space_group_IT_number 2
_symmetry_cell_setting triclinic
_symmetry_space_group_name_Hall '-P 1'
_symmetry_space_group_name_H-M 'P -1'
_atom_sites_solution_hydrogens geom
_atom_sites_solution_primary direct
_atom_sites_solution_secondary difmap
_audit_creation_method SHELXL-97
_cell_angle_alpha 98.217(2)
_cell_angle_beta 112.027(2)
_cell_angle_gamma 101.3310(10)
_cell_formula_units_Z 2
_cell_length_a 12.1732(10)
_cell_length_b 12.2995(10)
_cell_length_c 12.9091(11)
_cell_measurement_reflns_used 3435
_cell_measurement_temperature 295(2)
_cell_measurement_theta_max 28.14
_cell_measurement_theta_min 2.56
_cell_volume 1706.2(2)
_computing_cell_refinement 'Bruker SMART'
_computing_data_collection 'Bruker SMART'
_computing_data_reduction 'Bruker SAINT'
_computing_molecular_graphics 'ORTEP-3 (Farrugia, 1997)'
_computing_publication_material 'Bruker SHELXTL'
_computing_structure_refinement 'SHELXL-97 (Sheldrick, 1997)'
_computing_structure_solution 'SHELXS-97 (Sheldrick, 1990)'
_diffrn_ambient_temperature 295(2)
_diffrn_measured_fraction_theta_full 0.984
_diffrn_measured_fraction_theta_max 0.984
_diffrn_measurement_device_type 'CCD area detector'
_diffrn_measurement_method 'phi and omega scans'
_diffrn_radiation_monochromator graphite
_diffrn_radiation_source 'fine-focus sealed tube'
_diffrn_radiation_type MoK\a
_diffrn_radiation_wavelength 0.71073
_diffrn_reflns_av_R_equivalents 0.0198
_diffrn_reflns_av_sigmaI/netI 0.0417
_diffrn_reflns_limit_h_max 14
_diffrn_reflns_limit_h_min -16
_diffrn_reflns_limit_k_max 16
_diffrn_reflns_limit_k_min -15
_diffrn_reflns_limit_l_max 16
_diffrn_reflns_limit_l_min -11
_diffrn_reflns_number 10868
_diffrn_reflns_theta_full 28.14
_diffrn_reflns_theta_max 28.14
_diffrn_reflns_theta_min 1.74
_exptl_absorpt_coefficient_mu 0.137
_exptl_absorpt_correction_type none
_exptl_crystal_colour colorless
_exptl_crystal_density_diffrn 1.232
_exptl_crystal_density_method 'not measured'
_exptl_crystal_description stick
_exptl_crystal_F_000 672
_exptl_crystal_size_max 0.35
_exptl_crystal_size_mid 0.25
_exptl_crystal_size_min 0.21
_refine_diff_density_max 0.265
_refine_diff_density_min -0.267
_refine_diff_density_rms 0.045
_refine_ls_extinction_method none
_refine_ls_goodness_of_fit_ref 1.176
_refine_ls_hydrogen_treatment constr
_refine_ls_matrix_type full
_refine_ls_number_parameters 420
_refine_ls_number_reflns 7564
_refine_ls_number_restraints 0
_refine_ls_restrained_S_all 1.176
_refine_ls_R_factor_all 0.0830
_refine_ls_R_factor_gt 0.0693
_refine_ls_shift/su_max 0.000
_refine_ls_shift/su_mean 0.000
_refine_ls_structure_factor_coef Fsqd
_refine_ls_weighting_details 'calc w=1/[\s^2^(Fo^2^)+(0.0623P)^2^+0.3647P] where P=(Fo^2^+2Fc^2^)/3'
_refine_ls_weighting_scheme calc
_refine_ls_wR_factor_gt 0.1613
_refine_ls_wR_factor_ref 0.1705
_reflns_number_gt 7176
_reflns_number_total 8164
_reflns_threshold_expression >2sigma(I)
_cod_data_source_file ol070109csi20070115_023354.cif
_cod_data_source_block k302
_cod_depositor_comments
;
The following automatic conversions were performed:

'_symmetry_cell_setting' value 'Triclinic' changed to 'triclinic'
according to /home/saulius/struct/CIF-dictionaries/cif_core.dic
dictionary named 'cif_core.dic' version 2.4.1 from 2010-06-29.

Automatic conversion script
Id: cif_fix_values 1715 2011-07-08 13:25:40Z adriana 
;
_cod_original_sg_symbol_Hall -P1
_cod_original_sg_symbol_H-M P-1
_cod_database_code 1505333

loop_
_symmetry_equiv_pos_as_xyz
'x, y, z'
'-x, -y, -z'

loop_
_atom_site_label
_atom_site_type_symbol
_atom_site_fract_x
_atom_site_fract_y
_atom_site_fract_z
_atom_site_U_iso_or_equiv
_atom_site_adp_type
_atom_site_occupancy
_atom_site_symmetry_multiplicity
_atom_site_calc_flag
_atom_site_refinement_flags
N1 N 0.76591(17) 0.72177(15) 0.91212(17) 0.0427(4) Uani 1 1 d .
H1N H 0.7148 0.7031 0.8409 0.051 Uiso 1 1 calc R
N2 N 0.87000(18) 0.87249(15) 0.86823(17) 0.0482(5) Uani 1 1 d .
H2N H 0.9159 0.9417 0.8942 0.058 Uiso 1 1 calc R
N3 N 0.78466(15) 0.48016(14) 0.88636(16) 0.0382(4) Uani 1 1 d .
N4 N 0.26654(18) 0.58201(18) 0.65874(19) 0.0520(5) Uani 1 1 d .
H4N H 0.2647 0.6199 0.6074 0.062 Uiso 1 1 calc R
N5 N 0.6075(2) 0.11182(19) 1.1381(2) 0.0596(6) Uani 1 1 d .
H5N H 0.6640 0.0797 1.1699 0.072 Uiso 1 1 calc R
O1 O 0.45694(14) 0.35088(14) 0.89400(15) 0.0503(4) Uani 1 1 d .
O2 O 0.96208(15) 0.54573(16) 0.86188(19) 0.0682(6) Uani 1 1 d .
S1 S 0.95772(7) 0.86821(5) 1.08741(6) 0.0599(2) Uani 1 1 d .
C1 C 0.46322(19) 0.41579(17) 0.81706(19) 0.0366(5) Uani 1 1 d .
C2 C 0.36692(19) 0.46522(18) 0.7780(2) 0.0412(5) Uani 1 1 d .
H2 H 0.3047 0.4523 0.8037 0.049 Uiso 1 1 calc R
C3 C 0.36276(19) 0.53399(18) 0.70079(19) 0.0385(5) Uani 1 1 d .
C4 C 0.45829(19) 0.55259(17) 0.66218(18) 0.0366(5) Uani 1 1 d .
C5 C 0.55125(18) 0.50120(17) 0.70385(18) 0.0353(5) Uani 1 1 d .
H5 H 0.6136 0.5130 0.6783 0.042 Uiso 1 1 calc R
C6 C 0.55798(18) 0.43251(16) 0.78196(18) 0.0334(4) Uani 1 1 d .
C7 C 0.66837(18) 0.38542(17) 0.83018(18) 0.0340(4) Uani 1 1 d .
C8 C 0.65206(19) 0.31438(17) 0.91316(18) 0.0348(4) Uani 1 1 d .
C9 C 0.7389(2) 0.25730(18) 0.9655(2) 0.0406(5) Uani 1 1 d .
H9 H 0.8082 0.2653 0.9497 0.049 Uiso 1 1 calc R
C10 C 0.7270(2) 0.18981(19) 1.0392(2) 0.0440(5) Uani 1 1 d .
C11 C 0.6222(2) 0.17796(19) 1.0639(2) 0.0435(5) Uani 1 1 d .
C12 C 0.5349(2) 0.23401(19) 1.0131(2) 0.0444(5) Uani 1 1 d .
H12 H 0.4656 0.2269 1.0288 0.053 Uiso 1 1 calc R
C13 C 0.55085(19) 0.30056(18) 0.93907(19) 0.0384(5) Uani 1 1 d .
C14 C 0.4566(2) 0.6265(2) 0.5788(2) 0.0509(6) Uani 1 1 d .
H14A H 0.5242 0.6254 0.5577 0.076 Uiso 1 1 calc R
H14B H 0.4642 0.7033 0.6141 0.076 Uiso 1 1 calc R
H14C H 0.3805 0.5979 0.5112 0.076 Uiso 1 1 calc R
C15 C 0.1690(2) 0.5714(2) 0.6971(3) 0.0568(7) Uani 1 1 d .
H15A H 0.2035 0.6026 0.7796 0.068 Uiso 1 1 calc R
H15B H 0.1266 0.4914 0.6813 0.068 Uiso 1 1 calc R
C16 C 0.0787(3) 0.6343(3) 0.6364(3) 0.0874(11) Uani 1 1 d .
H16A H 0.1204 0.7139 0.6539 0.131 Uiso 1 1 calc R
H16B H 0.0136 0.6256 0.6619 0.131 Uiso 1 1 calc R
H16C H 0.0449 0.6034 0.5549 0.131 Uiso 1 1 calc R
C17 C 0.8226(3) 0.1285(3) 1.0900(3) 0.0668(8) Uani 1 1 d .
H17A H 0.8835 0.1420 1.0595 0.100 Uiso 1 1 calc R
H17B H 0.7839 0.0480 1.0708 0.100 Uiso 1 1 calc R
H17C H 0.8613 0.1563 1.1722 0.100 Uiso 1 1 calc R
C18 C 0.5015(3) 0.0945(2) 1.1644(3) 0.0612(7) Uani 1 1 d .
H18A H 0.4275 0.0627 1.0936 0.073 Uiso 1 1 calc R
H18B H 0.4970 0.1675 1.2002 0.073 Uiso 1 1 calc R
C19 C 0.5070(3) 0.0157(3) 1.2436(3) 0.0808(10) Uani 1 1 d .
H19A H 0.5110 -0.0567 1.2081 0.121 Uiso 1 1 calc R
H19B H 0.4347 0.0051 1.2587 0.121 Uiso 1 1 calc R
H19C H 0.5789 0.0482 1.3146 0.121 Uiso 1 1 calc R
C20 C 0.6915(2) 0.31921(18) 0.73537(19) 0.0383(5) Uani 1 1 d .
C21 C 0.6174(2) 0.2194(2) 0.6545(2) 0.0499(6) Uani 1 1 d .
H21 H 0.5410 0.1842 0.6516 0.060 Uiso 1 1 calc R
C22 C 0.6603(3) 0.1736(2) 0.5780(3) 0.0660(8) Uani 1 1 d .
H22 H 0.6124 0.1058 0.5234 0.079 Uiso 1 1 calc R
C23 C 0.7725(4) 0.2261(3) 0.5809(3) 0.0779(10) Uani 1 1 d .
H23 H 0.7992 0.1934 0.5283 0.093 Uiso 1 1 calc R
C24 C 0.8455(3) 0.3261(3) 0.6602(3) 0.0679(8) Uani 1 1 d .
H24 H 0.9210 0.3620 0.6618 0.081 Uiso 1 1 calc R
C25 C 0.8037(2) 0.3725(2) 0.7386(2) 0.0469(6) Uani 1 1 d .
C26 C 0.8632(2) 0.4761(2) 0.8340(2) 0.0471(6) Uani 1 1 d .
C27 C 0.8177(2) 0.55965(19) 0.9944(2) 0.0474(6) Uani 1 1 d .
H27A H 0.9048 0.5985 1.0257 0.057 Uiso 1 1 calc R
H27B H 0.8047 0.5168 1.0483 0.057 Uiso 1 1 calc R
C28 C 0.7462(2) 0.64851(19) 0.9855(2) 0.0458(6) Uani 1 1 d .
H28A H 0.6591 0.6101 0.9554 0.055 Uiso 1 1 calc R
H28B H 0.7706 0.6951 1.0618 0.055 Uiso 1 1 calc R
C29 C 0.8589(2) 0.81702(17) 0.9485(2) 0.0417(5) Uani 1 1 d .
C30 C 0.8164(2) 0.83205(19) 0.7475(2) 0.0419(5) Uani 1 1 d .
C31 C 0.8188(2) 0.7264(2) 0.6957(2) 0.0461(5) Uani 1 1 d .
H31 H 0.8531 0.6788 0.7408 0.055 Uiso 1 1 calc R
C32 C 0.7707(2) 0.6916(2) 0.5777(2) 0.0545(6) Uani 1 1 d .
H32 H 0.7710 0.6200 0.5433 0.065 Uiso 1 1 calc R
C33 C 0.7221(3) 0.7618(3) 0.5105(2) 0.0638(7) Uani 1 1 d .
H33 H 0.6887 0.7376 0.4307 0.077 Uiso 1 1 calc R
C34 C 0.7229(3) 0.8682(3) 0.5615(3) 0.0677(8) Uani 1 1 d .
H34 H 0.6922 0.9167 0.5159 0.081 Uiso 1 1 calc R
C35 C 0.7690(2) 0.9036(2) 0.6796(2) 0.0564(7) Uani 1 1 d .
H35 H 0.7681 0.9753 0.7135 0.068 Uiso 1 1 calc R
N1S N 0.1706(6) -0.0282(6) 0.6413(6) 0.197(3) Uani 1 1 d .
C1S C 0.1387(6) 0.0502(6) 0.6490(5) 0.139(2) Uani 1 1 d .
C2S C 0.0928(7) 0.1497(5) 0.6519(5) 0.163(2) Uani 1 1 d .
H2S1 H 0.0789 0.1736 0.5815 0.245 Uiso 1 1 calc R
H2S2 H 0.1521 0.2103 0.7157 0.245 Uiso 1 1 calc R
H2S3 H 0.0167 0.1313 0.6605 0.245 Uiso 1 1 calc R

loop_
_atom_site_aniso_label
_atom_site_aniso_U_11
_atom_site_aniso_U_22
_atom_site_aniso_U_33
_atom_site_aniso_U_23
_atom_site_aniso_U_13
_atom_site_aniso_U_12
N1 0.0438(10) 0.0358(9) 0.0436(11) 0.0087(8) 0.0157(9) 0.0056(8)
N2 0.0572(12) 0.0310(9) 0.0437(11) 0.0080(8) 0.0144(9) -0.0017(8)
N3 0.0331(9) 0.0362(9) 0.0489(11) 0.0163(8) 0.0184(8) 0.0097(7)
N4 0.0509(12) 0.0659(13) 0.0593(13) 0.0317(11) 0.0296(10) 0.0339(10)
N5 0.0673(14) 0.0683(14) 0.0681(15) 0.0447(12) 0.0395(12) 0.0291(11)
O1 0.0498(9) 0.0627(10) 0.0691(12) 0.0428(9) 0.0403(9) 0.0308(8)
O2 0.0383(9) 0.0732(12) 0.0993(16) 0.0413(12) 0.0310(10) 0.0088(9)
S1 0.0740(5) 0.0443(3) 0.0416(4) 0.0076(3) 0.0161(3) -0.0089(3)
C1 0.0376(11) 0.0367(11) 0.0410(12) 0.0152(9) 0.0197(9) 0.0111(9)
C2 0.0367(11) 0.0472(12) 0.0516(14) 0.0190(11) 0.0257(10) 0.0170(9)
C3 0.0382(11) 0.0373(11) 0.0430(12) 0.0107(9) 0.0171(10) 0.0152(9)
C4 0.0392(11) 0.0362(11) 0.0369(11) 0.0126(9) 0.0162(9) 0.0120(9)
C5 0.0345(10) 0.0377(11) 0.0385(12) 0.0126(9) 0.0194(9) 0.0090(8)
C6 0.0328(10) 0.0322(10) 0.0383(11) 0.0104(9) 0.0169(9) 0.0097(8)
C7 0.0329(10) 0.0338(10) 0.0423(12) 0.0146(9) 0.0204(9) 0.0109(8)
C8 0.0377(11) 0.0329(10) 0.0394(12) 0.0131(9) 0.0202(9) 0.0099(8)
C9 0.0380(11) 0.0447(12) 0.0483(13) 0.0199(10) 0.0223(10) 0.0157(9)
C10 0.0476(13) 0.0442(12) 0.0465(13) 0.0204(10) 0.0199(11) 0.0184(10)
C11 0.0513(13) 0.0401(12) 0.0448(13) 0.0182(10) 0.0239(11) 0.0111(10)
C12 0.0487(13) 0.0458(12) 0.0556(15) 0.0247(11) 0.0332(11) 0.0166(10)
C13 0.0404(11) 0.0389(11) 0.0450(13) 0.0184(10) 0.0221(10) 0.0156(9)
C14 0.0540(14) 0.0605(15) 0.0527(15) 0.0315(12) 0.0256(12) 0.0273(12)
C15 0.0496(14) 0.0645(16) 0.0697(18) 0.0200(14) 0.0312(13) 0.0285(12)
C16 0.071(2) 0.111(3) 0.110(3) 0.044(2) 0.044(2) 0.064(2)
C17 0.0648(17) 0.086(2) 0.076(2) 0.0500(17) 0.0358(15) 0.0412(15)
C18 0.0818(19) 0.0568(15) 0.0631(17) 0.0282(14) 0.0448(15) 0.0185(14)
C19 0.112(3) 0.082(2) 0.077(2) 0.0428(18) 0.062(2) 0.0247(19)
C20 0.0474(12) 0.0389(11) 0.0457(13) 0.0225(10) 0.0275(10) 0.0233(10)
C21 0.0648(16) 0.0430(13) 0.0505(14) 0.0196(11) 0.0269(12) 0.0213(11)
C22 0.104(2) 0.0552(16) 0.0587(17) 0.0198(13) 0.0429(17) 0.0424(16)
C23 0.116(3) 0.090(2) 0.075(2) 0.0357(19) 0.066(2) 0.068(2)
C24 0.0733(19) 0.085(2) 0.090(2) 0.0474(19) 0.0597(18) 0.0470(17)
C25 0.0500(13) 0.0553(14) 0.0605(16) 0.0319(12) 0.0357(12) 0.0296(11)
C26 0.0376(12) 0.0505(13) 0.0681(16) 0.0350(13) 0.0268(12) 0.0196(10)
C27 0.0497(13) 0.0429(12) 0.0435(13) 0.0168(10) 0.0144(11) 0.0049(10)
C28 0.0506(13) 0.0392(12) 0.0479(14) 0.0076(10) 0.0271(11) 0.0013(10)
C29 0.0461(12) 0.0317(10) 0.0479(13) 0.0088(10) 0.0210(11) 0.0094(9)
C30 0.0385(11) 0.0396(11) 0.0443(13) 0.0119(10) 0.0159(10) 0.0048(9)
C31 0.0428(12) 0.0451(13) 0.0516(15) 0.0128(11) 0.0200(11) 0.0129(10)
C32 0.0517(15) 0.0552(15) 0.0547(16) 0.0036(12) 0.0258(12) 0.0098(12)
C33 0.0615(17) 0.0778(19) 0.0443(15) 0.0120(14) 0.0188(13) 0.0105(14)
C34 0.0745(19) 0.0696(18) 0.0545(17) 0.0256(15) 0.0158(15) 0.0249(15)
C35 0.0649(16) 0.0466(14) 0.0556(16) 0.0155(12) 0.0193(13) 0.0199(12)
N1S 0.234(6) 0.255(7) 0.209(6) 0.141(6) 0.129(5) 0.159(6)
C1S 0.159(5) 0.202(6) 0.129(4) 0.099(5) 0.093(4) 0.100(5)
C2S 0.243(7) 0.183(6) 0.138(5) 0.063(4) 0.128(5) 0.104(5)

loop_
_atom_type_symbol
_atom_type_description
_atom_type_scat_dispersion_real
_atom_type_scat_dispersion_imag
_atom_type_scat_source
C C 0.0033 0.0016 'International Tables Vol C Tables 4.2.6.8 and 6.1.1.4'
H H 0.0000 0.0000 'International Tables Vol C Tables 4.2.6.8 and 6.1.1.4'
N N 0.0061 0.0033 'International Tables Vol C Tables 4.2.6.8 and 6.1.1.4'
O O 0.0106 0.0060 'International Tables Vol C Tables 4.2.6.8 and 6.1.1.4'
S S 0.1246 0.1234 'International Tables Vol C Tables 4.2.6.8 and 6.1.1.4'

loop_
_geom_angle_atom_site_label_1
_geom_angle_atom_site_label_2
_geom_angle_atom_site_label_3
_geom_angle
C29 N1 C28 124.0(2)
C29 N1 H1N 118.0
C28 N1 H1N 118.0
C29 N2 C30 128.67(19)
C29 N2 H2N 115.7
C30 N2 H2N 115.7
C26 N3 C27 123.08(19)
C26 N3 C7 113.60(19)
C27 N3 C7 122.86(17)
C3 N4 C15 122.9(2)
C3 N4 H4N 118.6
C15 N4 H4N 118.6
C11 N5 C18 122.6(2)
C11 N5 H5N 118.7
C18 N5 H5N 118.7
C1 O1 C13 118.26(16)
O1 C1 C6 123.33(18)
O1 C1 C2 114.58(18)
C6 C1 C2 122.1(2)
C1 C2 C3 120.4(2)
C1 C2 H2 119.8
C3 C2 H2 119.8
N4 C3 C2 121.5(2)
N4 C3 C4 119.4(2)
C2 C3 C4 119.06(19)
C5 C4 C3 117.82(19)
C5 C4 C14 121.7(2)
C3 C4 C14 120.43(19)
C4 C5 C6 124.21(19)
C4 C5 H5 117.9
C6 C5 H5 117.9
C1 C6 C5 116.36(18)
C1 C6 C7 122.57(18)
C5 C6 C7 120.96(18)
N3 C7 C20 100.53(16)
N3 C7 C8 111.64(17)
C20 C7 C8 112.20(16)
N3 C7 C6 110.45(15)
C20 C7 C6 111.82(17)
C8 C7 C6 109.92(16)
C13 C8 C9 116.55(19)
C13 C8 C7 122.34(18)
C9 C8 C7 121.10(18)
C10 C9 C8 123.3(2)
C10 C9 H9 118.3
C8 C9 H9 118.3
C9 C10 C11 118.5(2)
C9 C10 C17 120.4(2)
C11 C10 C17 121.1(2)
N5 C11 C12 120.6(2)
N5 C11 C10 120.2(2)
C12 C11 C10 119.2(2)
C13 C12 C11 120.1(2)
C13 C12 H12 119.9
C11 C12 H12 119.9
C8 C13 O1 123.47(19)
C8 C13 C12 122.3(2)
O1 C13 C12 114.21(19)
C4 C14 H14A 109.5
C4 C14 H14B 109.5
H14A C14 H14B 109.5
C4 C14 H14C 109.5
H14A C14 H14C 109.5
H14B C14 H14C 109.5
N4 C15 C16 110.3(2)
N4 C15 H15A 109.6
C16 C15 H15A 109.6
N4 C15 H15B 109.6
C16 C15 H15B 109.6
H15A C15 H15B 108.1
C15 C16 H16A 109.5
C15 C16 H16B 109.5
H16A C16 H16B 109.5
C15 C16 H16C 109.5
H16A C16 H16C 109.5
H16B C16 H16C 109.5
C10 C17 H17A 109.5
C10 C17 H17B 109.5
H17A C17 H17B 109.5
C10 C17 H17C 109.5
H17A C17 H17C 109.5
H17B C17 H17C 109.5
N5 C18 C19 111.4(2)
N5 C18 H18A 109.3
C19 C18 H18A 109.3
N5 C18 H18B 109.3
C19 C18 H18B 109.3
H18A C18 H18B 108.0
C18 C19 H19A 109.5
C18 C19 H19B 109.5
H19A C19 H19B 109.5
C18 C19 H19C 109.5
H19A C19 H19C 109.5
H19B C19 H19C 109.5
C25 C20 C21 121.1(2)
C25 C20 C7 110.3(2)
C21 C20 C7 128.6(2)
C20 C21 C22 117.8(3)
C20 C21 H21 121.1
C22 C21 H21 121.1
C23 C22 C21 121.4(3)
C23 C22 H22 119.3
C21 C22 H22 119.3
C24 C23 C22 120.8(3)
C24 C23 H23 119.6
C22 C23 H23 119.6
C23 C24 C25 118.3(3)
C23 C24 H24 120.8
C25 C24 H24 120.8
C20 C25 C24 120.5(3)
C20 C25 C26 109.4(2)
C24 C25 C26 130.1(2)
O2 C26 N3 125.8(3)
O2 C26 C25 128.1(2)
N3 C26 C25 106.13(19)
N3 C27 C28 114.45(19)
N3 C27 H27A 108.6
C28 C27 H27A 108.6
N3 C27 H27B 108.6
C28 C27 H27B 108.6
H27A C27 H27B 107.6
N1 C28 C27 112.85(19)
N1 C28 H28A 109.0
C27 C28 H28A 109.0
N1 C28 H28B 109.0
C27 C28 H28B 109.0
H28A C28 H28B 107.8
N1 C29 N2 117.1(2)
N1 C29 S1 122.45(18)
N2 C29 S1 120.41(16)
C35 C30 C31 119.4(2)
C35 C30 N2 118.9(2)
C31 C30 N2 121.5(2)
C32 C31 C30 120.1(2)
C32 C31 H31 120.0
C30 C31 H31 120.0
C33 C32 C31 120.5(2)
C33 C32 H32 119.8
C31 C32 H32 119.8
C32 C33 C34 119.7(3)
C32 C33 H33 120.2
C34 C33 H33 120.2
C33 C34 C35 120.6(3)
C33 C34 H34 119.7
C35 C34 H34 119.7
C34 C35 C30 119.7(2)
C34 C35 H35 120.2
C30 C35 H35 120.2
N1S C1S C2S 176.7(8)
C1S C2S H2S1 109.5
C1S C2S H2S2 109.5
H2S1 C2S H2S2 109.5
C1S C2S H2S3 109.5
H2S1 C2S H2S3 109.5
H2S2 C2S H2S3 109.5

loop_
_geom_bond_atom_site_label_1
_geom_bond_atom_site_label_2
_geom_bond_distance
N1 C29 1.341(3)
N1 C28 1.447(3)
N1 H1N 0.8600
N2 C29 1.352(3)
N2 C30 1.411(3)
N2 H2N 0.8600
N3 C26 1.367(3)
N3 C27 1.448(3)
N3 C7 1.493(3)
N4 C3 1.379(3)
N4 C15 1.439(3)
N4 H4N 0.8600
N5 C11 1.381(3)
N5 C18 1.438(3)
N5 H5N 0.8600
O1 C1 1.374(2)
O1 C13 1.382(2)
O2 C26 1.222(3)
S1 C29 1.679(2)
C1 C6 1.380(3)
C1 C2 1.386(3)
C2 C3 1.390(3)
C2 H2 0.9300
C3 C4 1.420(3)
C4 C5 1.375(3)
C4 C14 1.502(3)
C5 C6 1.395(3)
C5 H5 0.9300
C6 C7 1.520(3)
C7 C20 1.518(3)
C7 C8 1.520(3)
C8 C13 1.379(3)
C8 C9 1.399(3)
C9 C10 1.377(3)
C9 H9 0.9300
C10 C11 1.413(3)
C10 C17 1.506(3)
C11 C12 1.389(3)
C12 C13 1.386(3)
C12 H12 0.9300
C14 H14A 0.9600
C14 H14B 0.9600
C14 H14C 0.9600
C15 C16 1.510(4)
C15 H15A 0.9700
C15 H15B 0.9700
C16 H16A 0.9600
C16 H16B 0.9600
C16 H16C 0.9600
C17 H17A 0.9600
C17 H17B 0.9600
C17 H17C 0.9600
C18 C19 1.499(4)
C18 H18A 0.9700
C18 H18B 0.9700
C19 H19A 0.9600
C19 H19B 0.9600
C19 H19C 0.9600
C20 C25 1.376(3)
C20 C21 1.379(3)
C21 C22 1.383(4)
C21 H21 0.9300
C22 C23 1.375(4)
C22 H22 0.9300
C23 C24 1.371(5)
C23 H23 0.9300
C24 C25 1.394(4)
C24 H24 0.9300
C25 C26 1.478(4)
C27 C28 1.517(3)
C27 H27A 0.9700
C27 H27B 0.9700
C28 H28A 0.9700
C28 H28B 0.9700
C30 C35 1.385(3)
C30 C31 1.386(3)
C31 C32 1.375(3)
C31 H31 0.9300
C32 C33 1.370(4)
C32 H32 0.9300
C33 C34 1.374(4)
C33 H33 0.9300
C34 C35 1.379(4)
C34 H34 0.9300
C35 H35 0.9300
N1S C1S 1.112(7)
C1S C2S 1.444(7)
C2S H2S1 0.9600
C2S H2S2 0.9600
C2S H2S3 0.9600

loop_
_geom_torsion_atom_site_label_1
_geom_torsion_atom_site_label_2
_geom_torsion_atom_site_label_3
_geom_torsion_atom_site_label_4
_geom_torsion
C13 O1 C1 C6 0.5(3)
C13 O1 C1 C2 -178.6(2)
O1 C1 C2 C3 179.3(2)
C6 C1 C2 C3 0.2(3)
C15 N4 C3 C2 4.4(4)
C15 N4 C3 C4 -177.2(2)
C1 C2 C3 N4 178.5(2)
C1 C2 C3 C4 0.2(3)
N4 C3 C4 C5 -178.5(2)
C2 C3 C4 C5 -0.1(3)
N4 C3 C4 C14 1.7(3)
C2 C3 C4 C14 -180.0(2)
C3 C4 C5 C6 -0.3(3)
C14 C4 C5 C6 179.5(2)
O1 C1 C6 C5 -179.67(19)
C2 C1 C6 C5 -0.6(3)
O1 C1 C6 C7 -3.3(3)
C2 C1 C6 C7 175.8(2)
C4 C5 C6 C1 0.7(3)
C4 C5 C6 C7 -175.75(19)
C26 N3 C7 C20 1.9(2)
C27 N3 C7 C20 -170.48(18)
C26 N3 C7 C8 121.09(19)
C27 N3 C7 C8 -51.3(2)
C26 N3 C7 C6 -116.28(19)
C27 N3 C7 C6 71.3(2)
C1 C6 C7 N3 -120.1(2)
C5 C6 C7 N3 56.1(3)
C1 C6 C7 C20 128.8(2)
C5 C6 C7 C20 -55.0(2)
C1 C6 C7 C8 3.5(3)
C5 C6 C7 C8 179.72(18)
N3 C7 C8 C13 121.5(2)
C20 C7 C8 C13 -126.5(2)
C6 C7 C8 C13 -1.4(3)
N3 C7 C8 C9 -59.9(3)
C20 C7 C8 C9 52.1(3)
C6 C7 C8 C9 177.16(19)
C13 C8 C9 C10 0.2(3)
C7 C8 C9 C10 -178.5(2)
C8 C9 C10 C11 -0.4(4)
C8 C9 C10 C17 178.4(2)
C18 N5 C11 C12 1.8(4)
C18 N5 C11 C10 -178.5(2)
C9 C10 C11 N5 -179.4(2)
C17 C10 C11 N5 1.7(4)
C9 C10 C11 C12 0.2(3)
C17 C10 C11 C12 -178.6(2)
N5 C11 C12 C13 179.7(2)
C10 C11 C12 C13 0.1(4)
C9 C8 C13 O1 -179.7(2)
C7 C8 C13 O1 -1.1(3)
C9 C8 C13 C12 0.1(3)
C7 C8 C13 C12 178.8(2)
C1 O1 C13 C8 1.7(3)
C1 O1 C13 C12 -178.1(2)
C11 C12 C13 C8 -0.3(4)
C11 C12 C13 O1 179.6(2)
C3 N4 C15 C16 179.3(2)
C11 N5 C18 C19 177.8(3)
N3 C7 C20 C25 -1.2(2)
C8 C7 C20 C25 -119.9(2)
C6 C7 C20 C25 116.02(19)
N3 C7 C20 C21 178.4(2)
C8 C7 C20 C21 59.6(3)
C6 C7 C20 C21 -64.4(3)
C25 C20 C21 C22 1.1(3)
C7 C20 C21 C22 -178.4(2)
C20 C21 C22 C23 -0.9(4)
C21 C22 C23 C24 0.0(5)
C22 C23 C24 C25 0.6(4)
C21 C20 C25 C24 -0.5(3)
C7 C20 C25 C24 179.1(2)
C21 C20 C25 C26 -179.44(19)
C7 C20 C25 C26 0.2(2)
C23 C24 C25 C20 -0.4(4)
C23 C24 C25 C26 178.3(2)
C27 N3 C26 O2 -9.8(3)
C7 N3 C26 O2 177.8(2)
C27 N3 C26 C25 170.48(18)
C7 N3 C26 C25 -1.9(2)
C20 C25 C26 O2 -178.6(2)
C24 C25 C26 O2 2.5(4)
C20 C25 C26 N3 1.0(2)
C24 C25 C26 N3 -177.8(2)
C26 N3 C27 C28 113.4(2)
C7 N3 C27 C28 -74.9(2)
C29 N1 C28 C27 -86.5(3)
N3 C27 C28 N1 -62.0(3)
C28 N1 C29 N2 175.7(2)
C28 N1 C29 S1 -5.1(3)
C30 N2 C29 N1 -16.5(4)
C30 N2 C29 S1 164.29(19)
C29 N2 C30 C35 138.3(3)
C29 N2 C30 C31 -46.8(4)
C35 C30 C31 C32 -2.2(3)
N2 C30 C31 C32 -177.1(2)
C30 C31 C32 C33 1.3(4)
C31 C32 C33 C34 0.8(4)
C32 C33 C34 C35 -1.9(5)
C33 C34 C35 C30 0.9(4)
C31 C30 C35 C34 1.1(4)
N2 C30 C35 C34 176.1(2)

loop_
_cod_related_entry_id
_cod_related_entry_database
_cod_related_entry_code
1 ChemSpider 21151795
